data_2222248
loop_
_publ_author_name
'Ou, Guang-Chuan'
'Dai, Yong-Qiang'
'Tang, Man-Sheng'

_publ_section_title
;<i>cis</i>-[(7<i>R</i>,14<i>R</i>)-5,5,7,12,12,14-Hexamethyl-1,4,8,11-tetraazacyclotetradecane-\k^4^<i>N</i>](oxalato-\k^2^<i>O</i>,<i>O</i>')nickel(II)
 oxalic acid solvate
;
_journal_coeditor_code BT2961
_journal_issue 7
_journal_name_full 'Acta Crystallographica Section E'
_journal_page_first m723
_journal_paper_doi 10.1107/S1600536809020042
_journal_volume 65
_journal_year 2009
_chemical_formula_iupac '[Ni (C2 O4) (C16 H36 N4)], C2 H2 O4'
_chemical_formula_moiety 'C18 H36 N4 Ni O4, C2 H2 O4'
_chemical_formula_sum 'C20 H38 N4 Ni O8'
_chemical_formula_weight 521.25
_chemical_name_systematic
;
<i>cis</i>-[(7<i>R</i>,14<i>R</i>)-5,5,7,12,12,14-Hexamethyl-1,4,8,11-
tetraazacyclotetradecane-\k^4^<i>N</i>](oxalato-
\k^2^<i>O</i>,<i>O</i>')nickel(II) oxalic acid solvate
;
_space_group_IT_number 18
_symmetry_cell_setting orthorhombic
_symmetry_space_group_name_Hall 'P 2 2ab'
_symmetry_space_group_name_H-M 'P 21 21 2'
_atom_sites_solution_hydrogens geom
_atom_sites_solution_primary direct
_atom_sites_solution_secondary difmap
_audit_creation_method SHELXL-97
_cell_angle_alpha 90.00
_cell_angle_beta 90.00
_cell_angle_gamma 90.00
_cell_formula_units_Z 2
_cell_length_a 10.1261(15)
_cell_length_b 15.515(2)
_cell_length_c 8.0467(11)
_cell_measurement_reflns_used 3630
_cell_measurement_temperature 173(2)
_cell_measurement_theta_max 26.88
_cell_measurement_theta_min 2.40
_cell_volume 1264.2(3)
_computing_cell_refinement 'SAINT (Bruker, 1997)'
_computing_data_collection 'SMART (Bruker, 1997)'
_computing_data_reduction 'SAINT (Bruker, 1997)'
_computing_molecular_graphics 'SHELXTL (Sheldrick, 2008)'
_computing_publication_material 'SHELXTL (Sheldrick, 2008)'
_computing_structure_refinement 'SHELXL97 (Sheldrick, 2008)'
_computing_structure_solution 'SHELXS97 (Sheldrick, 2008)'
_diffrn_ambient_temperature 173(2)
_diffrn_measured_fraction_theta_full 0.995
_diffrn_measured_fraction_theta_max 0.995
_diffrn_measurement_device_type 'Bruker SMART CCD area-detector'
_diffrn_measurement_method '\f and \w'
_diffrn_radiation_monochromator graphite
_diffrn_radiation_source 'fine-focus sealed tube'
_diffrn_radiation_type MoK\a
_diffrn_radiation_wavelength 0.71073
_diffrn_reflns_av_R_equivalents 0.0224
_diffrn_reflns_av_sigmaI/netI 0.0426
_diffrn_reflns_limit_h_max 12
_diffrn_reflns_limit_h_min -12
_diffrn_reflns_limit_k_max 8
_diffrn_reflns_limit_k_min -19
_diffrn_reflns_limit_l_max 8
_diffrn_reflns_limit_l_min -10
_diffrn_reflns_number 5665
_diffrn_reflns_theta_full 27.05
_diffrn_reflns_theta_max 27.05
_diffrn_reflns_theta_min 2.40
_diffrn_standards_decay_% 0
_diffrn_standards_interval_count 0
_diffrn_standards_interval_time 0
_diffrn_standards_number 0
_exptl_absorpt_coefficient_mu 0.817
_exptl_absorpt_correction_T_max 0.8873
_exptl_absorpt_correction_T_min 0.6952
_exptl_absorpt_correction_type multi-scan
_exptl_absorpt_process_details '(SADABS; Sheldrick, 1996)'
_exptl_crystal_colour violet
_exptl_crystal_density_diffrn 1.369
_exptl_crystal_density_method 'not measured'
_exptl_crystal_description prism
_exptl_crystal_F_000 556
_exptl_crystal_size_max 0.48
_exptl_crystal_size_mid 0.21
_exptl_crystal_size_min 0.15
_refine_diff_density_max 0.404
_refine_diff_density_min -0.193
_refine_ls_abs_structure_details 'Flack (1983), 1131 Friedel pairs'
_refine_ls_abs_structure_Flack 0.027(13)
_refine_ls_extinction_method none
_refine_ls_goodness_of_fit_ref 1.078
_refine_ls_hydrogen_treatment constr
_refine_ls_matrix_type full
_refine_ls_number_parameters 154
_refine_ls_number_reflns 2740
_refine_ls_number_restraints 0
_refine_ls_restrained_S_all 1.078
_refine_ls_R_factor_all 0.0347
_refine_ls_R_factor_gt 0.0283
_refine_ls_shift/su_max 0.001
_refine_ls_shift/su_mean 0.000
_refine_ls_structure_factor_coef Fsqd
_refine_ls_weighting_details 'calc w=1/[\s^2^(Fo^2^)+(0.0267P)^2^] where P=(Fo^2^+2Fc^2^)/3'
_refine_ls_weighting_scheme calc
_refine_ls_wR_factor_gt 0.0611
_refine_ls_wR_factor_ref 0.0637
_reflns_number_gt 2435
_reflns_number_total 2740
_reflns_threshold_expression I>2\s(I)
_cod_data_source_file bt2961.cif
_cod_data_source_block I
_cod_depositor_comments
;
The following automatic conversions were performed:
'_symmetry_cell_setting' value 'Orthorhombic' changed to 'orthorhombic'
according to '/home/saulius/struct/CIF-dictionaries/cif_core.dic'
dictionary named 'cif_core.dic' version 2.4.1 from 2010-06-29.

Automatic conversion script
Id: cif_fix_enum 1527 2010-12-29 10:47:43Z saulius 

The following automatic conversions were performed:

'_symmetry_cell_setting' value 'Orthorhombic' changed to
'orthorhombic' according to
/home/saulius/struct/CIF-dictionaries/cif_core.dic dictionary named
'cif_core.dic' version 2.4.1 from 2010-06-29.

Automatic conversion script
Id: cif_fix_values 1715 2011-07-08 13:25:40Z adriana 
;
_cod_database_code 2222248
_cod_database_fobs_code 2222248

loop_
_symmetry_equiv_pos_as_xyz
'x, y, z'
'-x, -y, z'
'-x+1/2, y+1/2, -z'
'x+1/2, -y+1/2, -z'

loop_
_atom_site_type_symbol
_atom_site_label
_atom_site_fract_x
_atom_site_fract_y
_atom_site_fract_z
_atom_site_U_iso_or_equiv
_atom_site_adp_type
_atom_site_calc_flag
_atom_site_refinement_flags
_atom_site_occupancy
_atom_site_disorder_assembly
_atom_site_disorder_group
Ni Ni1 1.0000 0.0000 0.60729(3) 0.02079(9) Uani d S 1 . .
C C10 0.57461(18) 1.00225(19) 0.2451(2) 0.0304(4) Uani d . 1 . .
O O1 1.09484(13) 0.05954(8) 0.40383(17) 0.0245(3) Uani d . 1 . .
N N1 0.81963(17) 0.07108(10) 0.6220(2) 0.0256(4) Uani d . 1 . .
H H1C 0.7759 0.0597 0.5227 0.031 Uiso calc R 1 . .
C C3 1.0605(3) 0.17864(15) 0.7602(3) 0.0338(6) Uani d . 1 . .
H H3 1.0887 0.1991 0.6478 0.041 Uiso calc R 1 . .
C C5 0.9146(3) 0.19508(15) 0.7775(3) 0.0366(6) Uani d . 1 . .
H H5A 0.9025 0.2577 0.7950 0.044 Uiso calc R 1 . .
H H5B 0.8846 0.1659 0.8801 0.044 Uiso calc R 1 . .
N N2 1.09305(18) 0.08487(10) 0.7733(2) 0.0271(4) Uani d . 1 . .
H H2C 1.0718 0.0672 0.8804 0.032 Uiso calc R 1 . .
O O2 1.12362(14) 0.03860(10) 0.13153(16) 0.0360(4) Uani d . 1 . .
O O3 0.62920(15) 0.94107(11) 0.1583(2) 0.0423(4) Uani d . 1 . .
H H3A 0.7117 0.9467 0.1609 0.064 Uiso calc R 1 . .
O O4 0.63195(17) 1.05745(11) 0.3227(2) 0.0520(5) Uani d . 1 . .
C C2 1.2350(2) 0.06808(14) 0.7481(3) 0.0331(5) Uani d . 1 . .
H H2A 1.2869 0.0964 0.8369 0.040 Uiso calc R 1 . .
H H2B 1.2636 0.0920 0.6399 0.040 Uiso calc R 1 . .
C C9 1.0624(2) 0.02855(12) 0.2656(2) 0.0249(4) Uani d . 1 . .
C C1 0.7410(2) 0.02740(14) 0.7515(3) 0.0334(5) Uani d . 1 . .
H H1A 0.6460 0.0390 0.7329 0.040 Uiso calc R 1 . .
H H1B 0.7652 0.0505 0.8620 0.040 Uiso calc R 1 . .
C C6 0.8215(2) 0.16770(13) 0.6365(2) 0.0301(5) Uani d . 1 . .
C C4 1.1353(3) 0.23189(14) 0.8912(3) 0.0486(7) Uani d . 1 . .
H H4A 1.1131 0.2930 0.8782 0.073 Uiso calc R 1 . .
H H4B 1.2306 0.2240 0.8764 0.073 Uiso calc R 1 . .
H H4C 1.1097 0.2126 1.0027 0.073 Uiso calc R 1 . .
C C8 0.6827(3) 0.20270(16) 0.6697(3) 0.0452(6) Uani d . 1 . .
H H8A 0.6209 0.1782 0.5888 0.068 Uiso calc R 1 . .
H H8B 0.6833 0.2656 0.6594 0.068 Uiso calc R 1 . .
H H8C 0.6551 0.1866 0.7823 0.068 Uiso calc R 1 . .
C C7 0.8682(2) 0.20360(14) 0.4693(3) 0.0343(5) Uani d . 1 . .
H H7A 0.9557 0.1803 0.4432 0.051 Uiso calc R 1 . .
H H7B 0.8731 0.2666 0.4756 0.051 Uiso calc R 1 . .
H H7C 0.8057 0.1869 0.3821 0.051 Uiso calc R 1 . .

loop_
_atom_site_aniso_label
_atom_site_aniso_U_11
_atom_site_aniso_U_22
_atom_site_aniso_U_33
_atom_site_aniso_U_12
_atom_site_aniso_U_13
_atom_site_aniso_U_23
Ni1 0.02928(17) 0.02073(15) 0.01236(14) -0.00015(18) 0.000 0.000
C10 0.0352(10) 0.0320(10) 0.0240(9) -0.0018(13) -0.0030(8) 0.0069(14)
O1 0.0311(7) 0.0263(7) 0.0160(7) 0.0006(6) -0.0020(6) 0.0021(6)
N1 0.0341(9) 0.0269(8) 0.0159(8) 0.0017(7) 0.0010(8) -0.0023(7)
C3 0.0562(15) 0.0247(11) 0.0205(11) -0.0054(11) -0.0064(11) -0.0006(9)
C5 0.0602(18) 0.0221(11) 0.0277(13) 0.0046(11) -0.0021(12) -0.0058(10)
N2 0.0421(11) 0.0249(9) 0.0142(8) -0.0023(8) -0.0032(7) 0.0006(7)
O2 0.0294(8) 0.0628(10) 0.0158(7) -0.0010(7) 0.0028(6) 0.0070(7)
O3 0.0281(8) 0.0581(11) 0.0408(9) -0.0047(8) 0.0026(7) -0.0161(8)
O4 0.0439(10) 0.0474(10) 0.0647(12) 0.0033(8) -0.0190(9) -0.0187(9)
C2 0.0385(13) 0.0368(13) 0.0239(11) -0.0086(11) -0.0034(10) -0.0029(10)
C9 0.0278(10) 0.0297(10) 0.0170(9) 0.0073(8) -0.0008(8) 0.0048(8)
C1 0.0356(12) 0.0391(13) 0.0255(11) 0.0041(10) 0.0104(10) -0.0003(9)
C6 0.0404(13) 0.0262(10) 0.0238(11) 0.0077(9) -0.0002(10) -0.0034(9)
C4 0.0816(19) 0.0296(11) 0.0346(13) -0.0077(12) -0.0185(15) -0.0059(12)
C8 0.0556(16) 0.0412(13) 0.0388(13) 0.0170(12) 0.0040(12) -0.0066(11)
C7 0.0477(14) 0.0283(11) 0.0269(11) 0.0057(10) -0.0066(11) 0.0049(9)

loop_
_atom_type_symbol
_atom_type_description
_atom_type_scat_dispersion_real
_atom_type_scat_dispersion_imag
_atom_type_scat_source
C C 0.0033 0.0016 'International Tables Vol C Tables 4.2.6.8 and 6.1.1.4'
H H 0.0000 0.0000 'International Tables Vol C Tables 4.2.6.8 and 6.1.1.4'
N N 0.0061 0.0033 'International Tables Vol C Tables 4.2.6.8 and 6.1.1.4'
O O 0.0106 0.0060 'International Tables Vol C Tables 4.2.6.8 and 6.1.1.4'
Ni Ni 0.3393 1.1124 'International Tables Vol C Tables 4.2.6.8 and 6.1.1.4'

loop_
_geom_angle_atom_site_label_1
_geom_angle_atom_site_label_2
_geom_angle_atom_site_label_3
_geom_angle_site_symmetry_1
_geom_angle_site_symmetry_3
_geom_angle
_geom_angle_publ_flag
N2 Ni1 N2 . 2_755 100.97(9) ?
N2 Ni1 O1 . 2_755 166.48(6) ?
N2 Ni1 O1 2_755 2_755 90.84(6) ?
N2 Ni1 O1 . . 90.84(6) ?
N2 Ni1 O1 2_755 . 166.48(6) ?
O1 Ni1 O1 2_755 . 78.29(7) ?
N2 Ni1 N1 . . 91.42(7) ?
N2 Ni1 N1 2_755 . 84.55(6) ?
O1 Ni1 N1 2_755 . 83.10(6) ?
O1 Ni1 N1 . . 101.88(5) ?
N2 Ni1 N1 . 2_755 84.55(6) ?
N2 Ni1 N1 2_755 2_755 91.42(7) ?
O1 Ni1 N1 2_755 2_755 101.88(5) ?
O1 Ni1 N1 . 2_755 83.10(6) ?
N1 Ni1 N1 . 2_755 173.67(9) ?
O4 C10 O3 . . 126.15(19) ?
O4 C10 C10 . 2_675 120.8(3) ?
O3 C10 C10 . 2_675 113.0(3) ?
C9 O1 Ni1 . . 113.59(12) ?
C1 N1 C6 . . 114.16(15) ?
C1 N1 Ni1 . . 105.25(12) ?
C6 N1 Ni1 . . 120.54(13) ?
C1 N1 H1C . . 105.2 ?
C6 N1 H1C . . 105.2 ?
Ni1 N1 H1C . . 105.2 ?
N2 C3 C5 . . 112.0(2) ?
N2 C3 C4 . . 111.46(19) ?
C5 C3 C4 . . 109.2(2) ?
N2 C3 H3 . . 108.0 ?
C5 C3 H3 . . 108.0 ?
C4 C3 H3 . . 108.0 ?
C3 C5 C6 . . 119.2(2) ?
C3 C5 H5A . . 107.5 ?
C6 C5 H5A . . 107.5 ?
C3 C5 H5B . . 107.5 ?
C6 C5 H5B . . 107.5 ?
H5A C5 H5B . . 107.0 ?
C2 N2 C3 . . 112.13(17) ?
C2 N2 Ni1 . . 103.84(12) ?
C3 N2 Ni1 . . 117.82(13) ?
C2 N2 H2C . . 107.5 ?
C3 N2 H2C . . 107.5 ?
Ni1 N2 H2C . . 107.5 ?
C10 O3 H3A . . 109.5 ?
N2 C2 C1 . 2_755 109.25(19) ?
N2 C2 H2A . . 109.8 ?
C1 C2 H2A 2_755 . 109.8 ?
N2 C2 H2B . . 109.8 ?
C1 C2 H2B 2_755 . 109.8 ?
H2A C2 H2B . . 108.3 ?
O2 C9 O1 . . 125.80(19) ?
O2 C9 C9 . 2_755 118.43(12) ?
O1 C9 C9 . 2_755 115.74(11) ?
N1 C1 C2 . 2_755 110.65(19) ?
N1 C1 H1A . . 109.5 ?
C2 C1 H1A 2_755 . 109.5 ?
N1 C1 H1B . . 109.5 ?
C2 C1 H1B 2_755 . 109.5 ?
H1A C1 H1B . . 108.1 ?
N1 C6 C8 . . 110.86(18) ?
N1 C6 C7 . . 107.34(15) ?
C8 C6 C7 . . 107.94(18) ?
N1 C6 C5 . . 109.95(17) ?
C8 C6 C5 . . 109.69(18) ?
C7 C6 C5 . . 111.02(19) ?
C3 C4 H4A . . 109.5 ?
C3 C4 H4B . . 109.5 ?
H4A C4 H4B . . 109.5 ?
C3 C4 H4C . . 109.5 ?
H4A C4 H4C . . 109.5 ?
H4B C4 H4C . . 109.5 ?
C6 C8 H8A . . 109.5 ?
C6 C8 H8B . . 109.5 ?
H8A C8 H8B . . 109.5 ?
C6 C8 H8C . . 109.5 ?
H8A C8 H8C . . 109.5 ?
H8B C8 H8C . . 109.5 ?
C6 C7 H7A . . 109.5 ?
C6 C7 H7B . . 109.5 ?
H7A C7 H7B . . 109.5 ?
C6 C7 H7C . . 109.5 ?
H7A C7 H7C . . 109.5 ?
H7B C7 H7C . . 109.5 ?

loop_
_geom_bond_atom_site_label_1
_geom_bond_atom_site_label_2
_geom_bond_site_symmetry_2
_geom_bond_distance
_geom_bond_publ_flag
Ni1 N2 . 2.0990(17) ?
Ni1 N2 2_755 2.0990(17) ?
Ni1 O1 2_755 2.1110(13) ?
Ni1 O1 . 2.1110(13) ?
Ni1 N1 . 2.1368(16) ?
Ni1 N1 2_755 2.1368(16) ?
C10 O4 . 1.209(3) ?
C10 O3 . 1.302(3) ?
C10 C10 2_675 1.513(4) ?
O1 C9 . 1.255(2) ?
N1 C1 . 1.477(3) ?
N1 C6 . 1.504(2) ?
N1 H1C . 0.9300 ?
C3 N2 . 1.495(3) ?
C3 C5 . 1.506(3) ?
C3 C4 . 1.539(3) ?
C3 H3 . 1.0000 ?
C5 C6 . 1.535(3) ?
C5 H5A . 0.9900 ?
C5 H5B . 0.9900 ?
N2 C2 . 1.475(3) ?
N2 H2C . 0.9300 ?
O2 C9 . 1.254(2) ?
O3 H3A . 0.8400 ?
C2 C1 2_755 1.501(3) ?
C2 H2A . 0.9900 ?
C2 H2B . 0.9900 ?
C9 C9 2_755 1.543(4) ?
C1 C2 2_755 1.501(3) ?
C1 H1A . 0.9900 ?
C1 H1B . 0.9900 ?
C6 C8 . 1.530(3) ?
C6 C7 . 1.531(3) ?
C4 H4A . 0.9800 ?
C4 H4B . 0.9800 ?
C4 H4C . 0.9800 ?
C8 H8A . 0.9800 ?
C8 H8B . 0.9800 ?
C8 H8C . 0.9800 ?
C7 H7A . 0.9800 ?
C7 H7B . 0.9800 ?
C7 H7C . 0.9800 ?

loop_
_geom_hbond_atom_site_label_D
_geom_hbond_atom_site_label_H
_geom_hbond_atom_site_label_A
_geom_hbond_site_symmetry_A
_geom_hbond_distance_DH
_geom_hbond_distance_HA
_geom_hbond_distance_DA
_geom_hbond_angle_DHA
N1 H1C O4 1_545 0.93 2.17 3.075(2) 163.6
N2 H2C O2 1_556 0.93 2.13 2.987(2) 151.9
O3 H3A O2 2_765 0.84 1.70 2.532(2) 170.4

loop_
_geom_torsion_atom_site_label_1
_geom_torsion_atom_site_label_2
_geom_torsion_atom_site_label_3
_geom_torsion_atom_site_label_4
_geom_torsion_site_symmetry_1
_geom_torsion_site_symmetry_2
_geom_torsion_site_symmetry_3
_geom_torsion_site_symmetry_4
_geom_torsion
_geom_torsion_publ_flag
N2 Ni1 O1 C9 . . . . -177.81(13) ?
N2 Ni1 O1 C9 2_755 . . . 31.2(3) ?
O1 Ni1 O1 C9 2_755 . . . -5.92(10) ?
N1 Ni1 O1 C9 . . . . -86.19(13) ?
N1 Ni1 O1 C9 2_755 . . . 97.78(13) ?
N2 Ni1 N1 C1 . . . . -94.43(13) ?
N2 Ni1 N1 C1 2_755 . . . 6.46(13) ?
O1 Ni1 N1 C1 2_755 . . . 97.97(13) ?
O1 Ni1 N1 C1 . . . . 174.42(12) ?
N1 Ni1 N1 C1 2_755 . . . -44.13(12) ?
N2 Ni1 N1 C6 . . . . 36.38(14) ?
N2 Ni1 N1 C6 2_755 . . . 137.26(14) ?
O1 Ni1 N1 C6 2_755 . . . -131.22(14) ?
O1 Ni1 N1 C6 . . . . -54.78(14) ?
N1 Ni1 N1 C6 2_755 . . . 86.67(13) ?
N2 C3 C5 C6 . . . . -70.9(3) ?
C4 C3 C5 C6 . . . . 165.16(19) ?
C5 C3 N2 C2 . . . . 177.2(2) ?
C4 C3 N2 C2 . . . . -60.2(2) ?
C5 C3 N2 Ni1 . . . . 56.7(2) ?
C4 C3 N2 Ni1 . . . . 179.33(16) ?
N2 Ni1 N2 C2 2_755 . . . 112.75(13) ?
O1 Ni1 N2 C2 2_755 . . . -96.8(3) ?
O1 Ni1 N2 C2 . . . . -60.63(12) ?
N1 Ni1 N2 C2 . . . . -162.53(13) ?
N1 Ni1 N2 C2 2_755 . . . 22.36(12) ?
N2 Ni1 N2 C3 2_755 . . . -122.59(18) ?
O1 Ni1 N2 C3 2_755 . . . 27.8(4) ?
O1 Ni1 N2 C3 . . . . 64.03(16) ?
N1 Ni1 N2 C3 . . . . -37.87(16) ?
N1 Ni1 N2 C3 2_755 . . . 147.02(16) ?
C3 N2 C2 C1 . . . 2_755 -176.24(19) ?
Ni1 N2 C2 C1 . . . 2_755 -48.0(2) ?
Ni1 O1 C9 O2 . . . . -163.44(16) ?
Ni1 O1 C9 C9 . . . 2_755 14.9(2) ?
C6 N1 C1 C2 . . . 2_755 -169.19(19) ?
Ni1 N1 C1 C2 . . . 2_755 -34.8(2) ?
C1 N1 C6 C8 . . . . -45.1(2) ?
Ni1 N1 C6 C8 . . . . -171.97(14) ?
C1 N1 C6 C7 . . . . -162.80(18) ?
Ni1 N1 C6 C7 . . . . 70.36(19) ?
C1 N1 C6 C5 . . . . 76.3(2) ?
Ni1 N1 C6 C5 . . . . -50.5(2) ?
C3 C5 C6 N1 . . . . 66.3(3) ?
C3 C5 C6 C8 . . . . -171.6(2) ?
C3 C5 C6 C7 . . . . -52.4(3) ?
